data_4340544
loop_
_publ_author_name
'Ray, Matthew J.'
'B\"uhl, Michael'
'Taylor, Laurence J.'
'Athukorala Arachchige, Kasun S.'
'Slawin, Alexandra M. Z.'
'Kilian, Petr'

_publ_section_title
;
 Synthetic and Structural Study of the Coordination Chemistry of a
 peri-Backbone-Supported Phosphino-Phosphonium Salt.
;
_journal_issue 16
_journal_name_full 'Inorganic chemistry'
_journal_page_first 8538
_journal_page_last 8547
_journal_paper_doi 10.1021/ic501142v
_journal_volume 53
_journal_year 2014
_chemical_formula_moiety 'C52 H58 Cl8 F6 O6 P4 Pt2 S2'
_chemical_formula_sum 'C52 H58 Cl8 F6 O6 P4 Pt2 S2'
_chemical_formula_weight 1754.84
_space_group_IT_number 2
_symmetry_cell_setting triclinic
_symmetry_Int_Tables_number 2
_symmetry_space_group_name_Hall '-P 1'
_symmetry_space_group_name_H-M 'P -1'
_atom_sites_solution_hydrogens geom
_atom_sites_solution_primary direct
_atom_sites_solution_secondary difmap
_audit_creation_date 2012-10-26
_audit_creation_method 'by CrystalStructure 4.0'
_cell_angle_alpha 102.196(8)
_cell_angle_beta 101.379(7)
_cell_angle_gamma 106.672(8)
_cell_formula_units_Z 1
_cell_length_a 8.5400(10)
_cell_length_b 12.7016(14)
_cell_length_c 15.366(2)
_cell_measurement_reflns_used 9374
_cell_measurement_temperature 125
_cell_measurement_theta_max 27.57
_cell_measurement_theta_min 3.04
_cell_volume 1500.3(3)
_computing_cell_refinement 'CrystalClear-SM Expert 2.0 r6'
_computing_data_collection 'CrystalClear-SM Expert 2.0 r6 (Rigaku, 2010)'
_computing_data_reduction 'CrystalClear-SM Expert 2.0 r6'
_computing_molecular_graphics 'CrystalStructure 4.0'
_computing_publication_material 'CrystalStructure 4.0 (Rigaku, 2010)'
_computing_structure_refinement 'SHELXL97 (Sheldrick, 2008)'
_computing_structure_solution 'SIR2004 (Burla, et al., 2005)'
_diffrn_ambient_temperature 125
_diffrn_detector_area_resol_mean 14.286
_diffrn_measured_fraction_theta_full 0.991
_diffrn_measured_fraction_theta_max 0.991
_diffrn_measurement_device_type 'Rigaku Saturn70'
_diffrn_measurement_method \w
_diffrn_radiation_type 'Mo K\a'
_diffrn_radiation_wavelength 0.71075
_diffrn_reflns_av_R_equivalents 0.0508
_diffrn_reflns_limit_h_max 10
_diffrn_reflns_limit_h_min -10
_diffrn_reflns_limit_k_max 15
_diffrn_reflns_limit_k_min -14
_diffrn_reflns_limit_l_max 15
_diffrn_reflns_limit_l_min -18
_diffrn_reflns_number 11294
_diffrn_reflns_theta_full 25.00
_diffrn_reflns_theta_max 25.00
_diffrn_standards_number 0
_exptl_absorpt_coefficient_mu 5.237
_exptl_absorpt_correction_T_max 0.901
_exptl_absorpt_correction_T_min 0.464
_exptl_absorpt_correction_type multi-scan
_exptl_absorpt_process_details 'REQAB (Rigaku, 1998)'
_exptl_crystal_colour colorless
_exptl_crystal_density_diffrn 1.942
_exptl_crystal_density_method 'not measured'
_exptl_crystal_description platelet
_exptl_crystal_F_000 856.00
_exptl_crystal_size_max 0.120
_exptl_crystal_size_mid 0.060
_exptl_crystal_size_min 0.020
_refine_diff_density_max 1.680
_refine_diff_density_min -1.730
_refine_ls_extinction_method none
_refine_ls_goodness_of_fit_ref 1.056
_refine_ls_hydrogen_treatment constr
_refine_ls_number_parameters 361
_refine_ls_number_reflns 5242
_refine_ls_number_restraints 0
_refine_ls_R_factor_gt 0.0530
_refine_ls_shift/su_max 0.006
_refine_ls_structure_factor_coef Fsqd
_refine_ls_weighting_details 'w = 1/[\s^2^(Fo^2^)+(0.0850P)^2^+0.0000P] where P=(Fo^2^+2Fc^2^)/3'
_refine_ls_weighting_scheme calc
_refine_ls_wR_factor_ref 0.1431
_reflns_number_gt 4341
_reflns_number_total 5244
_reflns_threshold_expression F^2^>2.0\s(F^2^)
_cod_data_source_file ic501142v_si_001.cif
_cod_data_source_block 4
_cod_depositor_comments 'Adding full bibliography for 4340542--4340546.cif.'
_cod_original_cell_volume 1500.3(4)
_cod_database_code 4340544

loop_
_symmetry_equiv_pos_site_id
_symmetry_equiv_pos_as_xyz
1 +X,+Y,+Z
2 -X,-Y,-Z

loop_
_atom_site_label
_atom_site_type_symbol
_atom_site_fract_x
_atom_site_fract_y
_atom_site_fract_z
_atom_site_U_iso_or_equiv
_atom_site_adp_type
_atom_site_occupancy
_atom_site_symmetry_multiplicity
_atom_site_calc_flag
_atom_site_refinement_flags
Pt1 Pt 0.12630(4) 0.11819(2) 0.10127(2) 0.02996(15) Uani 1.0 2 d .
Cl1 Cl 0.0476(4) -0.08704(19) 0.04981(18) 0.0469(7) Uani 1.0 2 d .
Cl2 Cl 0.1458(4) 0.0665(3) 0.3090(2) 0.0578(8) Uani 1.0 2 d .
Cl3 Cl 0.8421(7) 0.0717(5) 0.4110(4) 0.1182(17) Uani 1.0 2 d .
Cl4 Cl 0.5831(11) -0.0898(6) 0.4566(5) 0.189(4) Uani 1.0 2 d .
S1 S 0.0174(5) 0.6582(3) 0.2852(3) 0.0649(9) Uani 1.0 2 d .
P1 P 0.2930(3) 0.12203(19) 0.23054(17) 0.0325(6) Uani 1.0 2 d .
P9 P 0.1697(3) 0.30609(18) 0.14393(17) 0.0277(5) Uani 1.0 2 d .
F1 F -0.2890(9) 0.6375(8) 0.1986(7) 0.095(3) Uani 1.0 2 d .
F2 F -0.0984(10) 0.7880(7) 0.2017(6) 0.079(3) Uani 1.0 2 d .
F3 F -0.1774(13) 0.7712(8) 0.3253(7) 0.105(3) Uani 1.0 2 d .
O1 O 0.1569(12) 0.7529(10) 0.3414(9) 0.101(4) Uani 1.0 2 d .
O2 O -0.0558(14) 0.5733(8) 0.3272(8) 0.085(3) Uani 1.0 2 d .
O3 O 0.0373(14) 0.6120(9) 0.1918(8) 0.092(4) Uani 1.0 2 d .
C1 C 0.4500(11) 0.2494(8) 0.3050(6) 0.031(2) Uani 1.0 2 d .
C2 C 0.5749(12) 0.2354(9) 0.3703(7) 0.039(3) Uani 1.0 2 d .
C3 C 0.6988(11) 0.3265(9) 0.4421(8) 0.045(3) Uani 1.0 2 d .
C4 C 0.6935(12) 0.4345(8) 0.4465(7) 0.040(3) Uani 1.0 2 d .
C5 C 0.5717(11) 0.4507(8) 0.3826(7) 0.035(3) Uani 1.0 2 d .
C6 C 0.5792(11) 0.5644(7) 0.4012(7) 0.035(3) Uani 1.0 2 d .
C7 C 0.4637(12) 0.5960(8) 0.3492(8) 0.041(3) Uani 1.0 2 d .
C8 C 0.3398(11) 0.5102(7) 0.2732(7) 0.037(3) Uani 1.0 2 d .
C9 C 0.3303(11) 0.3970(7) 0.2493(7) 0.031(2) Uani 1.0 2 d .
C10 C 0.4427(11) 0.3611(7) 0.3072(6) 0.0286(19) Uani 1.0 2 d .
C11 C 0.8041(13) 0.5494(9) 0.5162(8) 0.050(3) Uani 1.0 2 d .
C12 C 0.7285(13) 0.6363(9) 0.4869(8) 0.049(3) Uani 1.0 2 d .
C13 C 0.3972(12) 0.0196(8) 0.2031(7) 0.039(3) Uani 1.0 2 d .
C14 C 0.3593(17) -0.0805(9) 0.2292(9) 0.060(4) Uani 1.0 2 d .
C15 C 0.444(3) -0.1572(11) 0.2026(11) 0.082(5) Uani 1.0 2 d .
C16 C 0.5559(19) -0.1315(13) 0.1512(11) 0.078(5) Uani 1.0 2 d .
C17 C 0.5894(14) -0.0328(10) 0.1235(11) 0.070(4) Uani 1.0 2 d .
C18 C 0.5118(13) 0.0447(9) 0.1504(9) 0.053(3) Uani 1.0 2 d .
C19 C -0.0263(11) 0.3305(8) 0.1589(8) 0.039(3) Uani 1.0 2 d .
C20 C -0.0798(13) 0.2820(10) 0.2344(8) 0.049(3) Uani 1.0 2 d .
C21 C -0.1719(12) 0.2859(9) 0.0693(8) 0.044(3) Uani 1.0 2 d .
C22 C 0.2323(12) 0.3627(8) 0.0513(7) 0.037(3) Uani 1.0 2 d .
C23 C 0.4017(12) 0.3518(9) 0.0447(8) 0.041(3) Uani 1.0 2 d .
C24 C 0.2310(13) 0.4831(8) 0.0529(8) 0.042(3) Uani 1.0 2 d .
C25 C -0.1430(16) 0.7116(12) 0.2488(11) 0.069(4) Uani 1.0 2 d .
C26 C 0.778(3) 0.023(2) 0.4997(15) 0.134(8) Uani 1.0 2 d .
H2 H 0.5764 0.1600 0.3661 0.0470 Uiso 1.0 2 calc R
H3 H 0.7823 0.3140 0.4856 0.0542 Uiso 1.0 2 calc R
H7 H 0.4659 0.6731 0.3633 0.0497 Uiso 1.0 2 calc R
H8 H 0.2580 0.5315 0.2361 0.0441 Uiso 1.0 2 calc R
H11A H 0.9238 0.5685 0.5139 0.0600 Uiso 1.0 2 calc R
H11B H 0.7998 0.5480 0.5799 0.0600 Uiso 1.0 2 calc R
H12A H 0.8134 0.6956 0.4714 0.0591 Uiso 1.0 2 calc R
H12B H 0.6883 0.6743 0.5368 0.0591 Uiso 1.0 2 calc R
H14 H 0.2793 -0.0969 0.2639 0.0721 Uiso 1.0 2 calc R
H15 H 0.4229 -0.2263 0.2201 0.0980 Uiso 1.0 2 calc R
H16 H 0.6128 -0.1835 0.1340 0.0935 Uiso 1.0 2 calc R
H17 H 0.6652 -0.0185 0.0862 0.0840 Uiso 1.0 2 calc R
H18 H 0.5356 0.1142 0.1335 0.0630 Uiso 1.0 2 calc R
H19 H 0.0016 0.4154 0.1809 0.0467 Uiso 1.0 2 calc R
H20A H -0.1148 0.1982 0.2139 0.0590 Uiso 1.0 2 calc R
H20B H -0.1752 0.3042 0.2479 0.0590 Uiso 1.0 2 calc R
H20C H 0.0160 0.3121 0.2905 0.0590 Uiso 1.0 2 calc R
H21A H -0.2682 0.3082 0.0813 0.0527 Uiso 1.0 2 calc R
H21B H -0.2077 0.2022 0.0473 0.0527 Uiso 1.0 2 calc R
H21C H -0.1330 0.3190 0.0219 0.0527 Uiso 1.0 2 calc R
H22 H 0.1472 0.3103 -0.0076 0.0439 Uiso 1.0 2 calc R
H23A H 0.4920 0.4070 0.0983 0.0495 Uiso 1.0 2 calc R
H23B H 0.4240 0.3675 -0.0123 0.0495 Uiso 1.0 2 calc R
H23C H 0.3988 0.2739 0.0437 0.0495 Uiso 1.0 2 calc R
H24A H 0.2521 0.4997 -0.0040 0.0507 Uiso 1.0 2 calc R
H24B H 0.3200 0.5392 0.1066 0.0507 Uiso 1.0 2 calc R
H24C H 0.1199 0.4875 0.0572 0.0507 Uiso 1.0 2 calc R
H26A H 0.7670 0.0863 0.5452 0.1613 Uiso 1.0 2 calc R
H26B H 0.8648 -0.0038 0.5319 0.1613 Uiso 1.0 2 calc R

loop_
_atom_site_aniso_label
_atom_site_aniso_U_11
_atom_site_aniso_U_22
_atom_site_aniso_U_33
_atom_site_aniso_U_12
_atom_site_aniso_U_13
_atom_site_aniso_U_23
Pt1 0.0280(3) 0.0239(2) 0.0295(3) 0.00643(14) -0.00019(15) 0.00136(15)
Cl1 0.0610(16) 0.0268(12) 0.0336(15) 0.0106(11) -0.0158(12) 0.0023(10)
Cl2 0.0552(16) 0.0609(17) 0.0491(19) 0.0037(13) 0.0188(14) 0.0173(14)
Cl3 0.116(4) 0.143(5) 0.139(5) 0.071(4) 0.059(4) 0.069(4)
Cl4 0.210(8) 0.149(6) 0.124(6) -0.043(5) 0.025(5) 0.034(5)
S1 0.066(2) 0.068(2) 0.077(3) 0.0340(16) 0.0253(18) 0.0333(18)
P1 0.0304(12) 0.0297(12) 0.0305(15) 0.0057(9) 0.0020(10) 0.0069(10)
P9 0.0213(11) 0.0226(11) 0.0314(14) 0.0031(8) 0.0040(10) 0.0008(10)
F1 0.050(5) 0.102(7) 0.120(8) 0.007(4) 0.009(5) 0.045(6)
F2 0.085(5) 0.088(6) 0.096(7) 0.037(5) 0.040(5) 0.064(5)
F3 0.140(8) 0.115(7) 0.112(8) 0.077(7) 0.079(7) 0.050(6)
O1 0.061(6) 0.104(8) 0.101(9) 0.003(6) -0.017(6) 0.029(7)
O2 0.121(8) 0.077(6) 0.098(8) 0.049(6) 0.063(7) 0.061(6)
O3 0.124(9) 0.086(7) 0.086(8) 0.064(7) 0.053(7) 0.006(6)
C1 0.034(5) 0.035(5) 0.019(5) 0.008(4) 0.008(4) 0.001(4)
C2 0.035(5) 0.044(6) 0.033(6) 0.009(4) 0.007(5) 0.008(5)
C3 0.023(5) 0.057(7) 0.042(7) 0.006(5) -0.001(5) 0.007(5)
C4 0.033(5) 0.036(6) 0.033(6) -0.002(4) 0.002(5) 0.000(5)
C5 0.032(5) 0.041(6) 0.027(6) 0.005(4) 0.014(4) 0.001(4)
C6 0.024(5) 0.028(5) 0.034(6) -0.007(4) 0.010(4) -0.012(4)
C7 0.033(5) 0.031(5) 0.049(7) 0.002(4) 0.011(5) -0.002(5)
C8 0.030(5) 0.028(5) 0.041(7) 0.007(4) 0.004(5) -0.002(4)
C9 0.030(5) 0.022(5) 0.031(6) 0.004(4) 0.006(4) 0.001(4)
C10 0.040(5) 0.023(5) 0.021(5) 0.007(4) 0.014(4) 0.003(4)
C11 0.038(6) 0.052(7) 0.033(7) -0.009(5) -0.002(5) 0.003(5)
C12 0.047(6) 0.040(6) 0.039(7) -0.004(5) 0.011(5) -0.005(5)
C13 0.044(6) 0.031(5) 0.033(6) 0.015(4) -0.008(5) 0.006(4)
C14 0.081(9) 0.039(6) 0.056(9) 0.023(6) 0.008(7) 0.010(6)
C15 0.139(14) 0.053(8) 0.059(10) 0.043(9) 0.012(10) 0.030(7)
C16 0.089(10) 0.079(10) 0.059(10) 0.059(9) -0.009(8) -0.009(8)
C17 0.041(7) 0.052(7) 0.104(12) 0.027(6) 0.009(7) -0.009(7)
C18 0.041(6) 0.041(6) 0.072(9) 0.019(5) 0.012(6) 0.006(6)
C19 0.025(5) 0.040(5) 0.051(7) 0.015(4) 0.016(5) 0.001(5)
C20 0.037(6) 0.056(7) 0.049(8) 0.009(5) 0.018(5) 0.008(6)
C21 0.033(5) 0.052(6) 0.052(7) 0.020(5) 0.015(5) 0.015(5)
C22 0.036(5) 0.030(5) 0.037(6) 0.009(4) 0.007(5) 0.001(4)
C23 0.039(6) 0.051(6) 0.036(7) 0.017(5) 0.016(5) 0.011(5)
C24 0.050(6) 0.028(5) 0.051(7) 0.009(4) 0.018(5) 0.015(5)
C25 0.052(8) 0.080(9) 0.081(11) 0.017(7) 0.032(7) 0.029(8)
C26 0.143(18) 0.149(19) 0.097(16) 0.015(15) 0.040(14) 0.049(14)

loop_
_atom_type_symbol
_atom_type_description
_atom_type_scat_dispersion_real
_atom_type_scat_dispersion_imag
_atom_type_scat_source
C C 0.0033 0.0016
;
International Tables for Crystallography
(1992, Vol. C, Tables 4.2.6.8 and 6.1.1.4)
;
H H 0.0000 0.0000
;
International Tables for Crystallography
(1992, Vol. C, Table 6.1.1.4)
;
O O 0.0106 0.0060
;
International Tables for Crystallography
(1992, Vol. C, Tables 4.2.6.8 and 6.1.1.4)
;
S S 0.1246 0.1234
;
International Tables for Crystallography
(1992, Vol. C, Tables 4.2.6.8 and 6.1.1.4)
;
F F 0.0171 0.0103
;
International Tables for Crystallography
(1992, Vol. C, Tables 4.2.6.8 and 6.1.1.4)
;
Cl Cl 0.1484 0.1585
;
International Tables for Crystallography
(1992, Vol. C, Tables 4.2.6.8 and 6.1.1.4)
;
Pt Pt -1.7033 8.3905
;
International Tables for Crystallography
(1992, Vol. C, Tables 4.2.6.8 and 6.1.1.4)
;
P P 0.1023 0.0942
;
International Tables for Crystallography
(1992, Vol. C, Tables 4.2.6.8 and 6.1.1.4)
;

loop_
_geom_angle_atom_site_label_1
_geom_angle_atom_site_label_2
_geom_angle_atom_site_label_3
_geom_angle
_geom_angle_publ_flag
_geom_angle_site_symmetry_1
_geom_angle_site_symmetry_3
Cl1 Pt1 Cl1 82.03(9) yes . 2_555
Cl1 Pt1 P1 89.92(9) yes . .
Cl1 Pt1 P9 173.84(9) yes . .
Cl1 Pt1 P1 170.96(10) yes 2_555 .
Cl1 Pt1 P9 93.99(9) yes 2_555 .
P1 Pt1 P9 94.36(9) yes . .
Pt1 Cl1 Pt1 97.97(11) yes . 2_555
O1 S1 O2 117.3(8) yes . .
O1 S1 O3 113.2(7) yes . .
O1 S1 C25 106.1(7) yes . .
O2 S1 O3 114.9(7) yes . .
O2 S1 C25 105.2(8) yes . .
O3 S1 C25 97.1(8) yes . .
Pt1 P1 Cl2 107.53(13) yes . .
Pt1 P1 C1 122.1(4) yes . .
Pt1 P1 C13 107.8(4) yes . .
Cl2 P1 C1 104.3(4) yes . .
Cl2 P1 C13 106.9(4) yes . .
C1 P1 C13 107.2(5) yes . .
Pt1 P9 C9 119.6(4) yes . .
Pt1 P9 C19 110.3(3) yes . .
Pt1 P9 C22 107.0(4) yes . .
C9 P9 C19 104.4(5) yes . .
C9 P9 C22 105.6(4) yes . .
C19 P9 C22 109.8(6) yes . .
P1 C1 C2 115.6(8) yes . .
P1 C1 C10 123.3(7) yes . .
C2 C1 C10 120.7(7) yes . .
C1 C2 C3 123.7(10) yes . .
C2 C3 C4 116.9(10) yes . .
C3 C4 C5 120.6(8) yes . .
C3 C4 C11 130.0(10) yes . .
C5 C4 C11 109.4(10) yes . .
C4 C5 C6 112.6(8) yes . .
C4 C5 C10 125.0(9) yes . .
C6 C5 C10 122.3(9) yes . .
C5 C6 C7 121.3(8) yes . .
C5 C6 C12 108.8(9) yes . .
C7 C6 C12 129.9(9) yes . .
C6 C7 C8 117.3(9) yes . .
C7 C8 C9 123.9(10) yes . .
P9 C9 C8 115.3(8) yes . .
P9 C9 C10 125.4(7) yes . .
C8 C9 C10 119.3(7) yes . .
C1 C10 C5 113.1(9) yes . .
C1 C10 C9 131.2(7) yes . .
C5 C10 C9 115.7(8) yes . .
C4 C11 C12 104.9(8) yes . .
C6 C12 C11 104.3(8) yes . .
P1 C13 C14 121.5(10) yes . .
P1 C13 C18 116.2(9) yes . .
C14 C13 C18 122.3(12) yes . .
C13 C14 C15 117.6(14) yes . .
C14 C15 C16 119.5(15) yes . .
C15 C16 C17 122.4(16) yes . .
C16 C17 C18 119.2(15) yes . .
C13 C18 C17 119.0(12) yes . .
P9 C19 C20 109.9(8) yes . .
P9 C19 C21 114.1(8) yes . .
C20 C19 C21 111.7(8) yes . .
P9 C22 C23 109.7(8) yes . .
P9 C22 C24 117.2(8) yes . .
C23 C22 C24 111.3(8) yes . .
S1 C25 F1 117.0(11) yes . .
S1 C25 F2 113.0(10) yes . .
S1 C25 F3 109.8(11) yes . .
F1 C25 F2 106.3(13) yes . .
F1 C25 F3 104.8(12) yes . .
F2 C25 F3 105.1(12) yes . .
Cl3 C26 Cl4 110.9(12) yes . .
C1 C2 H2 118.171 no . .
C3 C2 H2 118.160 no . .
C2 C3 H3 121.557 no . .
C4 C3 H3 121.556 no . .
C6 C7 H7 121.352 no . .
C8 C7 H7 121.370 no . .
C7 C8 H8 118.031 no . .
C9 C8 H8 118.042 no . .
C4 C11 H11A 110.760 no . .
C4 C11 H11B 110.758 no . .
C12 C11 H11A 110.768 no . .
C12 C11 H11B 110.773 no . .
H11A C11 H11B 108.836 no . .
C6 C12 H12A 110.900 no . .
C6 C12 H12B 110.891 no . .
C11 C12 H12A 110.896 no . .
C11 C12 H12B 110.899 no . .
H12A C12 H12B 108.918 no . .
C13 C14 H14 121.200 no . .
C15 C14 H14 121.189 no . .
C14 C15 H15 120.249 no . .
C16 C15 H15 120.257 no . .
C15 C16 H16 118.806 no . .
C17 C16 H16 118.801 no . .
C16 C17 H17 120.397 no . .
C18 C17 H17 120.401 no . .
C13 C18 H18 120.506 no . .
C17 C18 H18 120.509 no . .
P9 C19 H19 106.956 no . .
C20 C19 H19 106.961 no . .
C21 C19 H19 106.953 no . .
C19 C20 H20A 109.476 no . .
C19 C20 H20B 109.473 no . .
C19 C20 H20C 109.469 no . .
H20A C20 H20B 109.464 no . .
H20A C20 H20C 109.471 no . .
H20B C20 H20C 109.475 no . .
C19 C21 H21A 109.475 no . .
C19 C21 H21B 109.472 no . .
C19 C21 H21C 109.473 no . .
H21A C21 H21B 109.466 no . .
H21A C21 H21C 109.472 no . .
H21B C21 H21C 109.469 no . .
P9 C22 H22 105.942 no . .
C23 C22 H22 105.949 no . .
C24 C22 H22 105.950 no . .
C22 C23 H23A 109.473 no . .
C22 C23 H23B 109.469 no . .
C22 C23 H23C 109.469 no . .
H23A C23 H23B 109.472 no . .
H23A C23 H23C 109.473 no . .
H23B C23 H23C 109.472 no . .
C22 C24 H24A 109.462 no . .
C22 C24 H24B 109.474 no . .
C22 C24 H24C 109.468 no . .
H24A C24 H24B 109.473 no . .
H24A C24 H24C 109.469 no . .
H24B C24 H24C 109.481 no . .
Cl3 C26 H26A 109.454 no . .
Cl3 C26 H26B 109.453 no . .
Cl4 C26 H26A 109.463 no . .
Cl4 C26 H26B 109.461 no . .
H26A C26 H26B 108.055 no . .

loop_
_geom_bond_atom_site_label_1
_geom_bond_atom_site_label_2
_geom_bond_distance
_geom_bond_publ_flag
_geom_bond_site_symmetry_2
Pt1 Cl1 2.405(3) yes .
Pt1 Cl1 2.380(3) yes 2_555
Pt1 P1 2.186(3) yes .
Pt1 P9 2.236(3) yes .
Cl2 P1 1.995(5) yes .
Cl3 C26 1.73(3) yes .
Cl4 C26 1.75(2) yes .
S1 O1 1.395(9) yes .
S1 O2 1.426(12) yes .
S1 O3 1.494(13) yes .
S1 C25 1.744(17) yes .
P1 C1 1.759(7) yes .
P1 C13 1.800(12) yes .
P9 C9 1.806(8) yes .
P9 C19 1.836(11) yes .
P9 C22 1.828(12) yes .
F1 C25 1.294(13) yes .
F2 C25 1.34(2) yes .
F3 C25 1.39(2) yes .
C1 C2 1.391(14) yes .
C1 C10 1.431(14) yes .
C2 C3 1.405(12) yes .
C3 C4 1.372(16) yes .
C4 C5 1.377(15) yes .
C4 C11 1.523(12) yes .
C5 C6 1.391(14) yes .
C5 C10 1.439(10) yes .
C6 C7 1.352(15) yes .
C6 C12 1.535(12) yes .
C7 C8 1.408(11) yes .
C8 C9 1.381(13) yes .
C9 C10 1.417(14) yes .
C11 C12 1.531(18) yes .
C13 C14 1.383(17) yes .
C13 C18 1.399(18) yes .
C14 C15 1.41(3) yes .
C15 C16 1.37(3) yes .
C16 C17 1.38(3) yes .
C17 C18 1.374(19) yes .
C19 C20 1.512(18) yes .
C19 C21 1.534(13) yes .
C22 C23 1.513(16) yes .
C22 C24 1.527(15) yes .
C2 H2 0.950 no .
C3 H3 0.950 no .
C7 H7 0.950 no .
C8 H8 0.950 no .
C11 H11A 0.990 no .
C11 H11B 0.990 no .
C12 H12A 0.990 no .
C12 H12B 0.990 no .
C14 H14 0.950 no .
C15 H15 0.950 no .
C16 H16 0.950 no .
C17 H17 0.950 no .
C18 H18 0.950 no .
C19 H19 1.000 no .
C20 H20A 0.980 no .
C20 H20B 0.980 no .
C20 H20C 0.980 no .
C21 H21A 0.980 no .
C21 H21B 0.980 no .
C21 H21C 0.980 no .
C22 H22 1.000 no .
C23 H23A 0.980 no .
C23 H23B 0.980 no .
C23 H23C 0.980 no .
C24 H24A 0.980 no .
C24 H24B 0.980 no .
C24 H24C 0.980 no .
C26 H26A 0.990 no .
C26 H26B 0.990 no .

loop_
_geom_contact_atom_site_label_1
_geom_contact_atom_site_label_2
_geom_contact_distance
_geom_contact_publ_flag
_geom_contact_site_symmetry_2
Cl1 C13 3.139(9) no .
Cl1 C14 3.402(14) no .
Cl1 C21 3.348(12) no 2_555
Cl1 C22 3.438(8) no 2_555
Cl2 C2 3.491(9) no .
Cl2 C14 3.190(15) no .
P1 C9 3.359(10) no .
P9 C1 3.432(10) no .
F1 O2 2.932(16) no .
F1 O3 2.915(16) no .
F2 O1 2.946(15) no .
F2 O3 2.788(16) no .
F3 O1 2.896(16) no .
F3 O2 2.985(17) no .
C1 C4 2.798(11) no .
C1 C18 3.370(16) no .
C2 C5 2.709(16) no .
C2 C13 3.085(12) no .
C2 C18 3.557(16) no .
C3 C6 3.589(16) no .
C3 C10 2.902(15) no .
C4 C7 3.571(16) no .
C5 C8 2.720(15) no .
C6 C9 2.799(10) no .
C7 C10 2.862(14) no .
C8 C19 3.181(11) no .
C8 C22 3.325(14) no .
C8 C24 3.243(16) no .
C9 C20 3.325(14) no .
C9 C23 3.285(16) no .
C9 C24 3.455(16) no .
C13 C16 2.73(2) no .
C14 C17 2.80(3) no .
C15 C18 2.78(2) no .
C19 C24 3.396(16) no .
C21 C22 3.392(15) no .
Cl1 F2 3.331(10) no 1_545
Cl2 Cl3 3.293(8) no 1_455
Cl2 F2 3.395(8) no 1_545
Cl2 C26 3.38(3) no 2_656
Cl3 Cl2 3.293(8) no 1_655
Cl3 C2 3.554(14) no .
Cl4 Cl4 3.212(13) no 2_656
Cl4 O1 3.488(12) no 1_545
Cl4 C26 3.57(3) no 2_656
F1 C7 3.449(16) no 1_455
F2 Cl1 3.331(10) no 1_565
F2 Cl2 3.395(8) no 1_565
F2 C16 3.40(2) no 1_465
F3 C6 3.421(15) no 1_455
F3 C7 3.370(14) no 1_455
F3 C12 3.398(17) no 1_455
O1 Cl4 3.488(12) no 1_565
O1 C14 3.325(19) no 1_565
O1 C26 3.16(3) no 2_666
O2 C4 3.436(16) no 1_455
O2 C5 3.473(15) no 1_455
O2 C6 3.503(16) no 1_455
O2 C11 3.391(18) no 1_455
O2 C12 3.444(18) no 1_455
O3 C8 3.352(17) no .
O3 C19 3.369(15) no .
O3 C24 3.383(18) no .
C2 Cl3 3.554(14) no .
C4 O2 3.436(16) no 1_655
C5 O2 3.473(15) no 1_655
C6 F3 3.421(15) no 1_655
C6 O2 3.503(16) no 1_655
C7 F1 3.449(16) no 1_655
C7 F3 3.370(14) no 1_655
C8 O3 3.352(17) no .
C11 O2 3.391(18) no 1_655
C12 F3 3.398(17) no 1_655
C12 O2 3.444(18) no 1_655
C14 O1 3.325(19) no 1_545
C16 F2 3.40(2) no 1_645
C19 O3 3.369(15) no .
C24 O3 3.383(18) no .
C26 Cl2 3.38(3) no 2_656
C26 Cl4 3.57(3) no 2_656
C26 O1 3.16(3) no 2_666
Pt1 H18 3.4491 no .
Pt1 H20A 3.1833 no .
Pt1 H21B 3.3388 no .
Pt1 H22 3.2214 no .
Pt1 H23C 3.0029 no .
Cl1 H14 3.5354 no .
Cl1 H21B 2.6955 no 2_555
Cl1 H21C 3.2562 no 2_555
Cl1 H22 2.7051 no 2_555
Cl2 H2 3.3883 no .
Cl2 H14 2.6739 no .
Cl2 H20A 3.4309 no .
P1 H2 2.7097 no .
P1 H14 2.9067 no .
P1 H18 2.7925 no .
P9 H8 2.7199 no .
P9 H20A 2.9466 no .
P9 H20C 2.8201 no .
P9 H21B 3.0293 no .
P9 H21C 2.9467 no .
P9 H23A 2.9714 no .
P9 H23C 2.7837 no .
P9 H24B 3.0934 no .
P9 H24C 2.9839 no .
C1 H3 3.3193 no .
C1 H18 3.1622 no .
C2 H18 3.5465 no .
C3 H11A 2.9489 no .
C3 H11B 2.9166 no .
C4 H2 3.2202 no .
C4 H12A 3.0916 no .
C4 H12B 3.0857 no .
C5 H3 3.2535 no .
C5 H7 3.2547 no .
C5 H11A 3.0166 no .
C5 H11B 3.0362 no .
C5 H12A 3.0351 no .
C5 H12B 3.0454 no .
C6 H8 3.2068 no .
C6 H11A 3.0858 no .
C6 H11B 3.0918 no .
C7 H12A 2.9437 no .
C7 H12B 2.9144 no .
C7 H24B 3.5304 no .
C8 H19 2.7333 no .
C8 H20C 3.2605 no .
C8 H23A 3.3909 no .
C8 H24B 2.6412 no .
C8 H24C 3.3837 no .
C9 H7 3.3129 no .
C9 H19 2.8900 no .
C9 H20C 2.8398 no .
C9 H23A 2.9326 no .
C9 H23C 3.4556 no .
C9 H24B 3.1249 no .
C10 H2 3.2990 no .
C10 H8 3.2628 no .
C10 H20C 3.4636 no .
C10 H23A 3.4646 no .
C11 H3 2.8716 no .
C12 H7 2.8542 no .
C13 H2 2.6132 no .
C13 H15 3.2532 no .
C13 H17 3.2544 no .
C14 H2 3.1127 no .
C14 H16 3.2563 no .
C14 H18 3.2885 no .
C15 H17 3.2607 no .
C16 H14 3.2648 no .
C16 H18 3.2384 no .
C16 H21B 3.5617 no 2_555
C17 H15 3.2613 no .
C17 H21B 3.5153 no 2_555
C18 H2 3.1933 no .
C18 H14 3.2950 no .
C18 H16 3.2274 no .
C19 H8 2.8013 no .
C19 H22 3.2011 no .
C19 H24C 2.9390 no .
C20 H21A 2.7171 no .
C20 H21B 2.7171 no .
C20 H21C 3.3584 no .
C21 H20A 2.7119 no .
C21 H20B 2.7119 no .
C21 H20C 3.3626 no .
C21 H22 3.1405 no .
C21 H24C 3.0862 no .
C22 H8 3.1018 no .
C22 H19 3.1679 no .
C22 H21C 2.9303 no .
C23 H24A 2.7043 no .
C23 H24B 2.7048 no .
C23 H24C 3.3500 no .
C24 H8 2.6990 no .
C24 H19 3.1160 no .
C24 H21C 3.0837 no .
C24 H23A 2.7017 no .
C24 H23B 2.7012 no .
C24 H23C 3.3527 no .
H2 H3 2.3504 no .
H2 H14 3.3267 no .
H2 H18 3.4269 no .
H3 H11A 3.0090 no .
H3 H11B 2.9650 no .
H7 H8 2.3495 no .
H7 H12A 3.0027 no .
H7 H12B 2.9466 no .
H8 H19 2.1387 no .
H8 H20C 3.3307 no .
H8 H24B 2.1719 no .
H8 H24C 2.6371 no .
H11A H12A 2.2354 no .
H11A H12B 2.7574 no .
H11B H12A 2.7532 no .
H11B H12B 2.2355 no .
H14 H15 2.3806 no .
H15 H16 2.3066 no .
H16 H17 2.3177 no .
H17 H18 2.3376 no .
H18 H23C 3.0483 no .
H19 H20A 2.8412 no .
H19 H20B 2.3102 no .
H19 H20C 2.3482 no .
H19 H21A 2.3307 no .
H19 H21B 2.8578 no .
H19 H21C 2.3682 no .
H19 H22 3.5302 no .
H19 H24B 3.2710 no .
H19 H24C 2.5371 no .
H20A H21A 3.0040 no .
H20A H21B 2.5423 no .
H20A H21C 3.5992 no .
H20B H21A 2.5423 no .
H20B H21B 3.0041 no .
H20B H21C 3.5992 no .
H21A H24C 3.5803 no .
H21B H22 3.3012 no .
H21C H22 2.5503 no .
H21C H24A 3.5792 no .
H21C H24C 2.4365 no .
H22 H23A 2.8319 no .
H22 H23B 2.2859 no .
H22 H23C 2.3466 no .
H22 H24A 2.2980 no .
H22 H24B 2.8418 no .
H22 H24C 2.3584 no .
H23A H24A 2.9922 no .
H23A H24B 2.5288 no .
H23A H24C 3.5904 no .
H23B H24A 2.5276 no .
H23B H24B 2.9921 no .
H23B H24C 3.5898 no .
H23C H24A 3.5946 no .
H23C H24B 3.5953 no .
Cl2 H12B 3.3414 no 2_666
Cl2 H26A 3.3691 no 2_656
Cl2 H26B 2.7362 no 2_656
Cl3 H2 2.8382 no .
Cl3 H3 3.2691 no .
Cl3 H12A 3.3629 no 2_766
Cl3 H26B 2.9104 no 2_756
Cl4 H2 3.4444 no 2_656
Cl4 H7 2.8296 no 1_545
Cl4 H14 3.4977 no .
Cl4 H15 3.4781 no .
Cl4 H26A 2.9975 no 2_656
S1 H3 3.4938 no 2_666
S1 H8 3.0621 no .
S1 H14 3.3933 no 1_565
S1 H19 3.1128 no .
S1 H26A 3.4374 no 2_666
F1 H15 3.4178 no 1_465
F1 H16 2.9286 no 1_465
F1 H22 3.5044 no 2_565
F1 H23A 2.8743 no 1_455
F1 H23B 2.8475 no 2_565
F1 H24A 3.2507 no 2_565
F1 H24B 3.1154 no 1_455
F2 H14 2.9899 no 1_565
F2 H16 2.6375 no 1_465
F2 H22 2.8738 no 2_565
F2 H23B 3.3662 no 2_565
F3 H7 3.1635 no 1_455
F3 H12A 2.6285 no 1_455
F3 H15 3.4893 no 1_465
F3 H16 3.3773 no 1_465
F3 H26A 3.4067 no 2_666
F3 H26B 3.3308 no 2_666
O1 H3 2.9533 no 2_666
O1 H7 3.0718 no .
O1 H8 3.3610 no .
O1 H14 2.5413 no 1_565
O1 H15 3.1996 no 1_565
O1 H26A 2.2167 no 2_666
O1 H26B 3.4404 no 2_666
O2 H3 3.0775 no 2_666
O2 H8 3.3764 no .
O2 H11A 2.9207 no 1_455
O2 H11A 3.5240 no 2_666
O2 H11B 3.2894 no 2_666
O2 H12A 3.0152 no 1_455
O2 H19 2.9004 no .
O2 H20B 3.1557 no .
O2 H20C 3.4945 no .
O3 H8 2.4406 no .
O3 H14 3.4852 no 1_565
O3 H15 3.2291 no 1_565
O3 H19 2.3933 no .
O3 H22 3.4315 no 2_565
O3 H24A 3.1450 no 2_565
O3 H24B 3.2272 no .
O3 H24C 2.6666 no .
C1 H12B 3.0063 no 2_666
C1 H20B 3.4037 no 1_655
C2 H12B 3.2339 no 2_666
C2 H20B 3.1726 no 1_655
C3 H7 3.5465 no 2_666
C3 H11A 2.9863 no 2_766
C3 H12B 3.3822 no 2_666
C3 H20B 3.3508 no 1_655
C4 H11A 3.2171 no 2_766
C4 H12B 3.2408 no 2_666
C5 H11B 3.3390 no 2_666
C5 H12B 2.9800 no 2_666
C6 H11B 3.2403 no 2_666
C7 H11B 3.0082 no 2_666
C7 H15 3.3489 no 1_565
C8 H11B 2.8862 no 2_666
C8 H15 3.5199 no 1_565
C9 H11B 3.0711 no 2_666
C10 H11B 3.2529 no 2_666
C10 H12B 2.9030 no 2_666
C11 H3 3.4679 no 2_766
C11 H11A 3.1596 no 2_766
C11 H20C 2.9528 no 2_666
C12 H20C 3.4904 no 2_666
C15 H24B 3.5783 no 1_545
C16 H23B 3.3628 no 2_655
C16 H23C 3.3107 no 2_655
C17 H20A 3.0918 no 1_655
C17 H21B 3.5479 no 1_655
C17 H23C 3.5975 no 2_655
C18 H17 3.5571 no 2_655
C18 H20A 3.0534 no 1_655
C18 H20B 3.3961 no 1_655
C18 H21B 3.5125 no 1_655
C20 H11B 3.2038 no 2_666
C20 H18 3.2113 no 1_455
C21 H18 3.2758 no 1_455
C21 H23C 3.5639 no 1_455
C21 H24A 3.2927 no 2_565
C23 H16 3.0594 no 2_655
C23 H21A 2.9955 no 1_655
C23 H24A 3.2739 no 2_665
C24 H21C 3.2241 no 2_565
C24 H23B 3.2697 no 2_665
C24 H24C 3.3003 no 2_565
C25 H12A 3.5546 no 1_455
C25 H16 3.2201 no 1_465
C26 H2 3.4722 no .
C26 H26B 3.2507 no 2_756
H2 Cl3 2.8382 no .
H2 Cl4 3.4444 no 2_656
H2 C26 3.4722 no .
H2 H20B 3.4423 no 1_655
H2 H26A 3.3610 no .
H3 Cl3 3.2691 no .
H3 S1 3.4938 no 2_666
H3 O1 2.9533 no 2_666
H3 O2 3.0775 no 2_666
H3 C11 3.4679 no 2_766
H3 H7 3.4490 no 2_666
H3 H11A 2.5227 no 2_766
H3 H12A 3.4272 no 2_766
H3 H26A 3.1888 no .
H7 Cl4 2.8296 no 1_565
H7 F3 3.1635 no 1_655
H7 O1 3.0718 no .
H7 C3 3.5465 no 2_666
H7 H3 3.4490 no 2_666
H7 H11B 3.4579 no 2_666
H7 H15 2.7835 no 1_565
H8 S1 3.0621 no .
H8 O1 3.3610 no .
H8 O2 3.3764 no .
H8 O3 2.4406 no .
H8 H11B 3.2755 no 2_666
H8 H15 3.0791 no 1_565
H11A O2 2.9207 no 1_655
H11A O2 3.5240 no 2_666
H11A C3 2.9863 no 2_766
H11A C4 3.2171 no 2_766
H11A C11 3.1596 no 2_766
H11A H3 2.5227 no 2_766
H11A H11A 2.4715 no 2_766
H11A H11B 3.5039 no 2_766
H11A H20C 2.9354 no 2_666
H11B O2 3.2894 no 2_666
H11B C5 3.3390 no 2_666
H11B C6 3.2403 no 2_666
H11B C7 3.0082 no 2_666
H11B C8 2.8862 no 2_666
H11B C9 3.0711 no 2_666
H11B C10 3.2529 no 2_666
H11B C20 3.2038 no 2_666
H11B H7 3.4579 no 2_666
H11B H8 3.2755 no 2_666
H11B H11A 3.5039 no 2_766
H11B H20B 3.4507 no 2_666
H11B H20C 2.2945 no 2_666
H12A Cl3 3.3629 no 2_766
H12A F3 2.6285 no 1_655
H12A O2 3.0152 no 1_655
H12A C25 3.5546 no 1_655
H12A H3 3.4272 no 2_766
H12B Cl2 3.3414 no 2_666
H12B C1 3.0063 no 2_666
H12B C2 3.2339 no 2_666
H12B C3 3.3822 no 2_666
H12B C4 3.2408 no 2_666
H12B C5 2.9800 no 2_666
H12B C10 2.9030 no 2_666
H12B H20C 3.2193 no 2_666
H14 Cl4 3.4977 no .
H14 S1 3.3933 no 1_545
H14 F2 2.9899 no 1_545
H14 O1 2.5413 no 1_545
H14 O3 3.4852 no 1_545
H14 H26A 3.0172 no 2_656
H15 Cl4 3.4781 no .
H15 F1 3.4178 no 1_645
H15 F3 3.4893 no 1_645
H15 O1 3.1996 no 1_545
H15 O3 3.2291 no 1_545
H15 C7 3.3489 no 1_545
H15 C8 3.5199 no 1_545
H15 H7 2.7835 no 1_545
H15 H8 3.0791 no 1_545
H15 H24B 2.8961 no 1_545
H16 F1 2.9286 no 1_645
H16 F2 2.6375 no 1_645
H16 F3 3.3773 no 1_645
H16 C23 3.0594 no 2_655
H16 C25 3.2201 no 1_645
H16 H22 3.5650 no 2_655
H16 H23B 2.5613 no 2_655
H16 H23C 2.7002 no 2_655
H16 H24B 3.5691 no 1_545
H17 C18 3.5571 no 2_655
H17 H18 3.2567 no 2_655
H17 H20A 2.8729 no 1_655
H17 H21B 2.9346 no 1_655
H17 H23C 3.2587 no 2_655
H18 C20 3.2113 no 1_655
H18 C21 3.2758 no 1_655
H18 H17 3.2567 no 2_655
H18 H20A 2.7817 no 1_655
H18 H20B 2.8441 no 1_655
H18 H21A 2.9197 no 1_655
H18 H21B 2.8593 no 1_655
H19 S1 3.1128 no .
H19 O2 2.9004 no .
H19 O3 2.3933 no .
H20A C17 3.0918 no 1_455
H20A C18 3.0534 no 1_455
H20A H17 2.8729 no 1_455
H20A H18 2.7817 no 1_455
H20B O2 3.1557 no .
H20B C1 3.4037 no 1_455
H20B C2 3.1726 no 1_455
H20B C3 3.3508 no 1_455
H20B C18 3.3961 no 1_455
H20B H2 3.4423 no 1_455
H20B H11B 3.4507 no 2_666
H20B H18 2.8441 no 1_455
H20C O2 3.4945 no .
H20C C11 2.9528 no 2_666
H20C C12 3.4904 no 2_666
H20C H11A 2.9354 no 2_666
H20C H11B 2.2945 no 2_666
H20C H12B 3.2193 no 2_666
H21A C23 2.9955 no 1_455
H21A H18 2.9197 no 1_455
H21A H23A 2.7171 no 1_455
H21A H23B 3.1060 no 1_455
H21A H23C 2.6735 no 1_455
H21A H24A 2.9123 no 2_565
H21B C17 3.5479 no 1_455
H21B C18 3.5125 no 1_455
H21B H17 2.9346 no 1_455
H21B H18 2.8593 no 1_455
H21C C24 3.2241 no 2_565
H21C H24A 2.8137 no 2_565
H21C H24B 3.4070 no 2_565
H21C H24C 2.9477 no 2_565
H22 F1 3.5044 no 2_565
H22 F2 2.8738 no 2_565
H22 O3 3.4315 no 2_565
H22 H16 3.5650 no 2_655
H23A F1 2.8743 no 1_655
H23A H21A 2.7171 no 1_655
H23A H23B 3.3556 no 2_665
H23A H24A 2.9617 no 2_665
H23B F1 2.8475 no 2_565
H23B F2 3.3662 no 2_565
H23B C16 3.3628 no 2_655
H23B C24 3.2697 no 2_665
H23B H16 2.5613 no 2_655
H23B H21A 3.1060 no 1_655
H23B H23A 3.3556 no 2_665
H23B H23B 3.1489 no 2_665
H23B H24A 2.7258 no 2_665
H23B H24B 2.9619 no 2_665
H23C C16 3.3107 no 2_655
H23C C17 3.5975 no 2_655
H23C C21 3.5639 no 1_655
H23C H16 2.7002 no 2_655
H23C H17 3.2587 no 2_655
H23C H21A 2.6735 no 1_655
H24A F1 3.2507 no 2_565
H24A O3 3.1450 no 2_565
H24A C21 3.2927 no 2_565
H24A C23 3.2739 no 2_665
H24A H21A 2.9123 no 2_565
H24A H21C 2.8137 no 2_565
H24A H23A 2.9617 no 2_665
H24A H23B 2.7258 no 2_665
H24A H24C 3.1805 no 2_565
H24B F1 3.1154 no 1_655
H24B O3 3.2272 no .
H24B C15 3.5783 no 1_565
H24B H15 2.8961 no 1_565
H24B H16 3.5691 no 1_565
H24B H21C 3.4070 no 2_565
H24B H23B 2.9619 no 2_665
H24C O3 2.6666 no .
H24C C24 3.3003 no 2_565
H24C H21C 2.9477 no 2_565
H24C H24A 3.1805 no 2_565
H24C H24C 2.5639 no 2_565
H26A Cl2 3.3691 no 2_656
H26A Cl4 2.9975 no 2_656
H26A S1 3.4374 no 2_666
H26A F3 3.4067 no 2_666
H26A O1 2.2167 no 2_666
H26A H2 3.3610 no .
H26A H3 3.1888 no .
H26A H14 3.0172 no 2_656
H26B Cl2 2.7362 no 2_656
H26B Cl3 2.9104 no 2_756
H26B F3 3.3308 no 2_666
H26B O1 3.4404 no 2_666
H26B C26 3.2507 no 2_756
H26B H26B 2.6661 no 2_756

loop_
_geom_torsion_atom_site_label_1
_geom_torsion_atom_site_label_2
_geom_torsion_atom_site_label_3
_geom_torsion_atom_site_label_4
_geom_torsion
_geom_torsion_publ_flag
_geom_torsion_site_symmetry_1
_geom_torsion_site_symmetry_3
_geom_torsion_site_symmetry_4
Cl1 Pt1 Cl1 Pt1 0.00(11) no . 2_555 2_555
Cl1 Pt1 Cl1 Pt1 0.00(11) no 2_555 . 2_555
Cl1 Pt1 P1 Cl2 -75.29(12) no . . .
Cl1 Pt1 P1 C1 164.39(17) no . . .
Cl1 Pt1 P1 C13 39.68(13) no . . .
P1 Pt1 Cl1 Pt1 -175.87(11) no . . 2_555
Cl1 Pt1 P9 C9 -168.36(15) no 2_555 . .
Cl1 Pt1 P9 C19 70.72(14) no 2_555 . .
Cl1 Pt1 P9 C22 -48.65(12) no 2_555 . .
P9 Pt1 Cl1 Pt1 -175.27(11) no . 2_555 2_555
P1 Pt1 P9 C9 8.18(16) no . . .
P1 Pt1 P9 C19 -112.74(13) no . . .
P1 Pt1 P9 C22 127.89(11) no . . .
P9 Pt1 P1 Cl2 100.28(12) no . . .
P9 Pt1 P1 C1 -20.04(17) no . . .
P9 Pt1 P1 C13 -144.75(12) no . . .
O1 S1 C25 F1 -176.9(12) no . . .
O1 S1 C25 F2 59.2(11) no . . .
O1 S1 C25 F3 -57.6(11) no . . .
O2 S1 C25 F1 -51.9(13) no . . .
O2 S1 C25 F2 -175.8(8) no . . .
O2 S1 C25 F3 67.3(9) no . . .
O3 S1 C25 F1 66.4(13) no . . .
O3 S1 C25 F2 -57.5(9) no . . .
O3 S1 C25 F3 -174.3(8) no . . .
Pt1 P1 C1 C2 -163.3(5) no . . .
Pt1 P1 C1 C10 23.7(10) no . . .
Pt1 P1 C13 C14 -110.5(6) no . . .
Pt1 P1 C13 C18 66.6(6) no . . .
Cl2 P1 C1 C2 74.9(7) no . . .
Cl2 P1 C1 C10 -98.1(7) no . . .
Cl2 P1 C13 C14 4.9(7) no . . .
Cl2 P1 C13 C18 -178.0(5) no . . .
C1 P1 C13 C14 116.3(7) no . . .
C1 P1 C13 C18 -66.6(7) no . . .
C13 P1 C1 C2 -38.3(9) no . . .
C13 P1 C1 C10 148.7(8) no . . .
Pt1 P9 C9 C8 -175.8(5) no . . .
Pt1 P9 C9 C10 4.1(10) no . . .
Pt1 P9 C19 C20 61.5(5) no . . .
Pt1 P9 C19 C21 -64.8(7) no . . .
Pt1 P9 C22 C23 -65.2(5) no . . .
Pt1 P9 C22 C24 166.7(4) no . . .
C9 P9 C19 C20 -68.1(6) no . . .
C9 P9 C19 C21 165.6(6) no . . .
C19 P9 C9 C8 -51.9(8) no . . .
C19 P9 C9 C10 127.9(8) no . . .
C9 P9 C22 C23 63.2(6) no . . .
C9 P9 C22 C24 -65.0(7) no . . .
C22 P9 C9 C8 63.8(8) no . . .
C22 P9 C9 C10 -116.4(8) no . . .
C19 P9 C22 C23 175.1(5) no . . .
C19 P9 C22 C24 47.0(6) no . . .
C22 P9 C19 C20 179.1(5) no . . .
C22 P9 C19 C21 52.9(7) no . . .
P1 C1 C2 C3 -172.4(7) no . . .
P1 C1 C10 C5 171.5(7) no . . .
P1 C1 C10 C9 -7.5(16) no . . .
C2 C1 C10 C5 -1.2(14) no . . .
C2 C1 C10 C9 179.8(10) no . . .
C10 C1 C2 C3 0.8(16) no . . .
C1 C2 C3 C4 0.0(17) no . . .
C2 C3 C4 C5 -0.3(16) no . . .
C2 C3 C4 C11 178.0(10) no . . .
C3 C4 C5 C6 176.3(10) no . . .
C3 C4 C5 C10 -0.3(17) no . . .
C3 C4 C11 C12 -176.8(11) no . . .
C5 C4 C11 C12 1.6(12) no . . .
C11 C4 C5 C6 -2.3(13) no . . .
C11 C4 C5 C10 -178.9(9) no . . .
C4 C5 C6 C7 -176.1(9) no . . .
C4 C5 C6 C12 2.0(12) no . . .
C4 C5 C10 C1 1.0(15) no . . .
C4 C5 C10 C9 -179.8(10) no . . .
C6 C5 C10 C1 -175.3(9) no . . .
C6 C5 C10 C9 3.9(15) no . . .
C10 C5 C6 C7 0.6(16) no . . .
C10 C5 C6 C12 178.7(9) no . . .
C5 C6 C7 C8 -2.6(16) no . . .
C5 C6 C12 C11 -0.8(12) no . . .
C7 C6 C12 C11 177.1(11) no . . .
C12 C6 C7 C8 179.7(10) no . . .
C6 C7 C8 C9 0.0(17) no . . .
C7 C8 C9 P9 -175.5(9) no . . .
C7 C8 C9 C10 4.6(16) no . . .
P9 C9 C10 C1 -7.1(16) no . . .
P9 C9 C10 C5 173.9(7) no . . .
C8 C9 C10 C1 172.7(10) no . . .
C8 C9 C10 C5 -6.2(14) no . . .
C4 C11 C12 C6 -0.4(11) no . . .
P1 C13 C14 C15 178.3(6) no . . .
P1 C13 C18 C17 -177.0(6) no . . .
C14 C13 C18 C17 0.1(14) no . . .
C18 C13 C14 C15 1.4(14) no . . .
C13 C14 C15 C16 -1.2(17) no . . .
C14 C15 C16 C17 -0.5(19) no . . .
C15 C16 C17 C18 2.0(18) no . . .
C16 C17 C18 C13 -1.8(16) no . . .
